data_7213485
loop_
_publ_author_name
'Brown, Giles A.'
'Anderson, Kirsty M.'
'Large, Jonathan M.'
'Planchenault, Denis'
'Urban, Dominique'
'Hales, Neil J.'
'Gallagher, Timothy'

_publ_section_title
;
 Trapping highly reactive dipolarophiles. Exploiting the mechanism
 associated with the azomethine ylide strategy for \b-lactam synthesis
;
_journal_issue 16
_journal_name_full 'Journal of the Chemical Society, Perkin Transactions 1'
_journal_page_first 1897
_journal_paper_doi 10.1039/b103271m
_journal_year 2001
_chemical_formula_sum 'C19 H16 N2 O5 S'
_chemical_formula_weight 384.40
_chemical_name_systematic
;
?
;
_space_group_IT_number 14
_symmetry_cell_setting monoclinic
_symmetry_space_group_name_Hall '-P 2yn'
_symmetry_space_group_name_H-M 'P 1 21/n 1'
_atom_sites_solution_hydrogens geom
_atom_sites_solution_primary direct
_atom_sites_solution_secondary difmap
_audit_creation_method SHELXL-97
_cell_angle_alpha 90.00
_cell_angle_beta 98.246(9)
_cell_angle_gamma 90.00
_cell_formula_units_Z 4
_cell_length_a 5.713(2)
_cell_length_b 31.811(12)
_cell_length_c 9.900(4)
_cell_measurement_reflns_used 40
_cell_measurement_temperature 173(2)
_cell_volume 1780.6(12)
_computing_cell_refinement 'Bruker SMART'
_computing_data_collection 'Bruker SMART'
_computing_data_reduction 'Bruker SHELXTL'
_computing_molecular_graphics 'Bruker SHELXTL'
_computing_publication_material 'Bruker SHELXTL'
_computing_structure_refinement 'SHELXL-97 (Sheldrick, 1997)'
_computing_structure_solution 'SHELXS-97 (Sheldrick, 1990)'
_diffrn_ambient_temperature 173(2)
_diffrn_measured_fraction_theta_full 0.999
_diffrn_measured_fraction_theta_max 0.999
_diffrn_measurement_device_type 'Siemens CCD area detector'
_diffrn_measurement_method '\w scans with narrow frames'
_diffrn_radiation_monochromator graphite
_diffrn_radiation_source 'fine-focus sealed tube'
_diffrn_radiation_type MoK\a
_diffrn_radiation_wavelength 0.71073
_diffrn_reflns_av_R_equivalents 0.2446
_diffrn_reflns_av_sigmaI/netI 0.2501
_diffrn_reflns_limit_h_max 6
_diffrn_reflns_limit_h_min -5
_diffrn_reflns_limit_k_max 37
_diffrn_reflns_limit_k_min -37
_diffrn_reflns_limit_l_max 11
_diffrn_reflns_limit_l_min -10
_diffrn_reflns_number 9553
_diffrn_reflns_theta_full 25.00
_diffrn_reflns_theta_max 25.00
_diffrn_reflns_theta_min 2.17
_diffrn_standards_decay_% none
_exptl_absorpt_coefficient_mu 0.216
_exptl_absorpt_correction_type none
_exptl_crystal_colour colourless
_exptl_crystal_density_diffrn 1.434
_exptl_crystal_density_meas ?
_exptl_crystal_density_method 'not measured'
_exptl_crystal_description plate
_exptl_crystal_F_000 800
_exptl_crystal_size_max 0.4
_exptl_crystal_size_mid 0.2
_exptl_crystal_size_min 0.01
_refine_diff_density_max 0.360
_refine_diff_density_min -0.363
_refine_diff_density_rms 0.075
_refine_ls_extinction_method none
_refine_ls_goodness_of_fit_ref 0.911
_refine_ls_hydrogen_treatment constr
_refine_ls_matrix_type full
_refine_ls_number_parameters 244
_refine_ls_number_reflns 3136
_refine_ls_number_restraints 0
_refine_ls_restrained_S_all 0.911
_refine_ls_R_factor_all 0.1992
_refine_ls_R_factor_gt 0.0707
_refine_ls_shift/su_max 0.001
_refine_ls_shift/su_mean 0.000
_refine_ls_structure_factor_coef Fsqd
_refine_ls_weighting_details 'calc w=1/[\s^2^(Fo^2^)+(0.0313P)^2^+0.0000P] where P=(Fo^2^+2Fc^2^)/3'
_refine_ls_weighting_scheme calc
_refine_ls_wR_factor_gt 0.1204
_refine_ls_wR_factor_ref 0.1635
_reflns_number_gt 1275
_reflns_number_total 3136
_reflns_threshold_expression >2sigma(I)
_cod_data_source_file b103271msup1.cif
_cod_data_source_block 8a
_cod_depositor_comments
;
The following automatic conversions were performed:

'_symmetry_cell_setting' value 'Monoclinic' changed to 'monoclinic'
according to /home/saulius/struct/CIF-dictionaries/cif_core.dic
dictionary named 'cif_core.dic' version 2.4.2 from 2011-04-26.

Automatic conversion script
Id: cif_fix_values 1891 2012-01-12 08:04:46Z andrius 

The following automatic conversions were performed:

'_exptl_crystal_density_meas' value 'not measured' was changed to '?'
- the value is perceived as not measured.

Automatic conversion script
Id: cif_fix_values 3008 2015-01-20 13:52:24Z robertas 
;
_cod_original_cell_volume 1780.6(11)
_cod_original_sg_symbol_H-M P2(1)/n
_cod_database_code 7213485

loop_
_symmetry_equiv_pos_as_xyz
'x, y, z'
'-x+1/2, y+1/2, -z+1/2'
'-x, -y, -z'
'x-1/2, -y-1/2, z-1/2'

loop_
_atom_site_label
_atom_site_type_symbol
_atom_site_fract_x
_atom_site_fract_y
_atom_site_fract_z
_atom_site_U_iso_or_equiv
_atom_site_adp_type
_atom_site_occupancy
_atom_site_symmetry_multiplicity
_atom_site_calc_flag
_atom_site_refinement_flags
S1 S -0.9221(3) 0.73401(4) 1.14142(16) 0.0368(5) Uani 1 1 d .
N2 N -0.0218(15) 0.4985(2) 0.7161(10) 0.077(3) Uani 1 1 d .
N4 N -0.7172(8) 0.76473(13) 0.9382(4) 0.0289(12) Uani 1 1 d .
O1 O -0.4176(7) 0.81699(12) 0.9728(4) 0.0412(11) Uani 1 1 d .
O2 O -0.9455(9) 0.69589(13) 0.8115(5) 0.0510(12) Uani 1 1 d .
O3 O -0.6025(7) 0.66036(10) 0.8340(4) 0.0357(11) Uani 1 1 d .
O4 O -0.0513(11) 0.47536(15) 0.6133(6) 0.092(2) Uani 1 1 d .
O5 O 0.1370(12) 0.49525(19) 0.8092(9) 0.102(3) Uani 1 1 d .
C2 C -0.6361(9) 0.71146(15) 1.1122(5) 0.0244(14) Uani 1 1 d .
H2A H -0.5107 0.7261 1.1721 0.029 Uiso 1 1 calc R
C3 C -0.6102(10) 0.72281(15) 0.9613(5) 0.0272(14) Uani 1 1 d .
H3A H -0.4427 0.7238 0.9499 0.033 Uiso 1 1 calc R
C5 C -0.6085(12) 0.80319(17) 0.9821(6) 0.0326(15) Uani 1 1 d .
C6 C -0.8314(9) 0.81772(16) 1.0417(6) 0.0327(15) Uani 1 1 d .
H6A H -0.9189 0.8402 0.9909 0.039 Uiso 1 1 calc R
H6B H -0.8043 0.8237 1.1388 0.039 Uiso 1 1 calc R
C7 C -0.9292(10) 0.77269(15) 1.0047(6) 0.0310(15) Uani 1 1 d .
H7A H -1.0774 0.7726 0.9411 0.037 Uiso 1 1 calc R
C8 C -0.6174(11) 0.66511(16) 1.1462(5) 0.0291(15) Uani 1 1 d .
C9 C -0.8048(10) 0.63695(17) 1.1167(6) 0.0351(16) Uani 1 1 d .
H9A H -0.9517 0.6466 1.0757 0.042 Uiso 1 1 calc R
C10 C -0.7731(12) 0.59500(18) 1.1481(6) 0.0407(17) Uani 1 1 d .
H10A H -0.9003 0.5767 1.1285 0.049 Uiso 1 1 calc R
C11 C -0.5584(12) 0.57950(18) 1.2075(6) 0.0388(17) Uani 1 1 d .
H11A H -0.5396 0.5510 1.2263 0.047 Uiso 1 1 calc R
C12 C -0.3692(11) 0.60702(18) 1.2393(6) 0.0368(16) Uani 1 1 d .
H12A H -0.2238 0.5972 1.2818 0.044 Uiso 1 1 calc R
C13 C -0.3993(11) 0.64948(17) 1.2070(5) 0.0320(15) Uani 1 1 d .
H13A H -0.2717 0.6677 1.2262 0.038 Uiso 1 1 calc R
C14 C -0.7431(13) 0.69294(18) 0.8580(6) 0.0344(16) Uani 1 1 d .
C15 C -0.7184(11) 0.62693(17) 0.7503(6) 0.0414(17) Uani 1 1 d .
H15A H -0.7770 0.6373 0.6597 0.050 Uiso 1 1 calc R
H15B H -0.8508 0.6160 0.7908 0.050 Uiso 1 1 calc R
C16 C -0.5365(11) 0.59312(17) 0.7429(6) 0.0344(16) Uani 1 1 d .
C17 C -0.3915(13) 0.58004(18) 0.8545(7) 0.0513(19) Uani 1 1 d .
H17A H -0.4068 0.5924 0.9380 0.062 Uiso 1 1 calc R
C18 C -0.2179(13) 0.54871(19) 0.8514(7) 0.055(2) Uani 1 1 d .
H18A H -0.1180 0.5399 0.9288 0.066 Uiso 1 1 calc R
C19 C -0.2092(12) 0.53177(18) 0.7199(8) 0.048(2) Uani 1 1 d .
C20 C -0.3509(14) 0.54370(19) 0.6072(7) 0.055(2) Uani 1 1 d .
H20A H -0.3383 0.5312 0.5237 0.067 Uiso 1 1 calc R
C21 C -0.5184(12) 0.57524(17) 0.6161(6) 0.0471(19) Uani 1 1 d .
H21A H -0.6168 0.5842 0.5384 0.056 Uiso 1 1 calc R

loop_
_atom_site_aniso_label
_atom_site_aniso_U_11
_atom_site_aniso_U_22
_atom_site_aniso_U_33
_atom_site_aniso_U_23
_atom_site_aniso_U_13
_atom_site_aniso_U_12
S1 0.0370(10) 0.0352(8) 0.0437(10) 0.0004(8) 0.0247(8) 0.0014(8)
N2 0.080(6) 0.038(4) 0.126(8) 0.023(5) 0.066(6) 0.016(5)
N4 0.030(3) 0.027(3) 0.035(3) 0.005(2) 0.020(2) 0.005(2)
O1 0.032(3) 0.042(2) 0.053(3) 0.000(2) 0.018(2) -0.007(2)
O2 0.044(3) 0.055(3) 0.051(3) -0.014(2) -0.001(3) 0.014(3)
O3 0.040(3) 0.029(2) 0.040(2) -0.005(2) 0.014(2) 0.001(2)
O4 0.143(6) 0.055(3) 0.099(5) 0.016(3) 0.086(5) 0.038(3)
O5 0.069(5) 0.055(4) 0.181(8) 0.002(5) 0.020(5) 0.018(4)
C2 0.015(3) 0.029(3) 0.031(3) -0.010(3) 0.010(3) -0.006(3)
C3 0.024(3) 0.036(3) 0.024(3) 0.000(3) 0.012(3) 0.000(3)
C5 0.041(4) 0.035(4) 0.024(3) 0.004(3) 0.010(3) 0.001(3)
C6 0.030(4) 0.038(3) 0.033(4) -0.003(3) 0.016(3) 0.011(3)
C7 0.028(4) 0.035(3) 0.033(3) 0.001(3) 0.015(3) 0.005(3)
C8 0.039(4) 0.037(3) 0.015(3) -0.001(3) 0.014(3) 0.003(3)
C9 0.030(4) 0.039(4) 0.039(4) -0.002(3) 0.015(3) -0.001(3)
C10 0.040(4) 0.034(4) 0.052(4) -0.002(3) 0.022(4) -0.001(3)
C11 0.048(5) 0.031(3) 0.041(4) 0.004(3) 0.018(4) 0.007(3)
C12 0.035(4) 0.041(4) 0.036(4) -0.002(3) 0.015(3) 0.005(3)
C13 0.036(4) 0.037(3) 0.026(3) 0.000(3) 0.014(3) 0.003(3)
C14 0.042(5) 0.042(4) 0.022(4) -0.002(3) 0.012(3) 0.007(4)
C15 0.053(5) 0.034(3) 0.038(4) -0.008(3) 0.010(4) -0.003(3)
C16 0.052(5) 0.025(3) 0.028(4) 0.000(3) 0.015(3) -0.001(3)
C17 0.071(5) 0.040(4) 0.043(4) -0.005(3) 0.012(4) 0.016(4)
C18 0.063(5) 0.043(4) 0.056(5) -0.001(4) 0.002(4) 0.001(4)
C19 0.055(5) 0.025(3) 0.071(5) 0.003(4) 0.036(4) -0.007(3)
C20 0.093(6) 0.038(4) 0.041(4) 0.008(3) 0.029(5) 0.009(4)
C21 0.072(5) 0.034(4) 0.037(4) 0.005(3) 0.017(4) 0.016(4)

loop_
_atom_type_symbol
_atom_type_description
_atom_type_scat_dispersion_real
_atom_type_scat_dispersion_imag
_atom_type_scat_source
C C 0.0033 0.0016 'International Tables Vol C Tables 4.2.6.8 and 6.1.1.4'
H H 0.0000 0.0000 'International Tables Vol C Tables 4.2.6.8 and 6.1.1.4'
N N 0.0061 0.0033 'International Tables Vol C Tables 4.2.6.8 and 6.1.1.4'
O O 0.0106 0.0060 'International Tables Vol C Tables 4.2.6.8 and 6.1.1.4'
S S 0.1246 0.1234 'International Tables Vol C Tables 4.2.6.8 and 6.1.1.4'

loop_
_geom_angle_atom_site_label_1
_geom_angle_atom_site_label_2
_geom_angle_atom_site_label_3
_geom_angle
C7 S1 C2 94.1(2)
O5 N2 O4 125.0(8)
O5 N2 C19 120.1(9)
O4 N2 C19 114.9(9)
C5 N4 C3 125.7(5)
C5 N4 C7 93.8(4)
C3 N4 C7 115.7(4)
C14 O3 C15 115.4(5)
C8 C2 C3 115.1(4)
C8 C2 S1 112.3(4)
C3 C2 S1 105.5(4)
N4 C3 C14 107.9(5)
N4 C3 C2 105.3(4)
C14 C3 C2 113.1(4)
O1 C5 N4 131.5(5)
O1 C5 C6 137.0(5)
N4 C5 C6 91.5(5)
C5 C6 C7 85.6(4)
N4 C7 C6 88.4(4)
N4 C7 S1 106.4(4)
C6 C7 S1 118.4(4)
C9 C8 C13 118.2(5)
C9 C8 C2 123.5(6)
C13 C8 C2 118.3(5)
C10 C9 C8 120.3(6)
C11 C10 C9 121.7(6)
C10 C11 C12 119.2(5)
C11 C12 C13 119.5(6)
C12 C13 C8 121.2(6)
O2 C14 O3 124.3(6)
O2 C14 C3 125.3(5)
O3 C14 C3 110.2(6)
O3 C15 C16 106.9(5)
C17 C16 C21 119.7(6)
C17 C16 C15 121.9(5)
C21 C16 C15 118.4(6)
C16 C17 C18 123.5(6)
C17 C18 C19 114.0(7)
C20 C19 C18 124.2(6)
C20 C19 N2 121.7(7)
C18 C19 N2 114.1(8)
C19 C20 C21 119.3(6)
C16 C21 C20 119.3(7)

loop_
_geom_bond_atom_site_label_1
_geom_bond_atom_site_label_2
_geom_bond_distance
S1 C7 1.825(5)
S1 C2 1.845(5)
N2 O5 1.201(9)
N2 O4 1.248(9)
N2 C19 1.510(9)
N4 C5 1.412(7)
N4 C3 1.471(6)
N4 C7 1.481(6)
O1 C5 1.191(6)
O2 C14 1.185(7)
O3 C14 1.353(6)
O3 C15 1.449(6)
C2 C8 1.513(7)
C2 C3 1.565(7)
C3 C14 1.517(8)
C5 C6 1.549(7)
C6 C7 1.562(7)
C8 C9 1.394(7)
C8 C13 1.395(8)
C9 C10 1.376(7)
C10 C11 1.374(8)
C11 C12 1.391(8)
C12 C13 1.393(7)
C15 C16 1.505(8)
C16 C17 1.348(8)
C16 C21 1.395(7)
C17 C18 1.409(8)
C18 C19 1.416(9)
C19 C20 1.336(10)
C20 C21 1.398(8)
